data_4513638
loop_
_publ_author_name
'Liao, Jian-Zhen'
'Wu, Xiao-Yuan'
'Yong, Jian-Ping'
'Zhang, Hai-Long'
'Yang, Wen-Bing'
'Yu, Rongmin'
'Lu, Can-Zhong'

_publ_section_title
;
 Anion&#x2212;\p Interaction-Directed Assembly of Polyoxometalate-Based
 Host--Guest Compounds and Its Contribution to Photochromism
;
_journal_issue 10
_journal_name_full 'Crystal Growth &amp; Design'
_journal_page_first 4952
_journal_paper_doi 10.1021/acs.cgd.5b00857
_journal_volume 15
_journal_year 2015
_chemical_formula_moiety 'C48 H24 Cu2 N8 O56 P W12'
_chemical_formula_sum 'C48 H24 Cu2 N8 O56 P W12'
_chemical_formula_weight 3973.00
_chemical_name_systematic
; 
 ? 
;
_space_group_IT_number 141
_symmetry_cell_setting tetragonal
_symmetry_space_group_name_Hall '-I 4bd 2'
_symmetry_space_group_name_H-M 'I 41/a m d :2'
_atom_sites_solution_hydrogens geom
_atom_sites_solution_primary direct
_atom_sites_solution_secondary difmap
_audit_creation_method SHELXL-97
_cell_angle_alpha 90.00
_cell_angle_beta 90.00
_cell_angle_gamma 90.00
_cell_formula_units_Z 4
_cell_length_a 19.4044(6)
_cell_length_b 19.4044(6)
_cell_length_c 39.924(3)
_cell_measurement_reflns_used 25
_cell_measurement_temperature 173(2)
_cell_measurement_theta_max 18
_cell_measurement_theta_min 12
_cell_volume 15032.6(13)
_computing_cell_refinement 'CrystalClear (Rigaku Inc., 2008)'
_computing_data_collection 'CrystalClear (Rigaku Inc., 2008)'
_computing_data_reduction 'CrystalClear (Rigaku Inc., 2008)'
_computing_molecular_graphics 'ORTEX (P.McArdle, 1995)'
_computing_publication_material 'SHELXL-97/2 (Sheldrick,1997)'
_computing_structure_refinement 'SHELXL-97 (Sheldrick, 1997)'
_computing_structure_solution 'SHELXS-97 (Sheldrick, 1990)'
_diffrn_ambient_temperature 173(2)
_diffrn_measured_fraction_theta_full 0.996
_diffrn_measured_fraction_theta_max 0.996
_diffrn_measurement_device_type 'SuperNova, Dual, Cu at zero, Atlas'
_diffrn_measurement_method '\w scans'
_diffrn_radiation_monochromator graphite
_diffrn_radiation_source 'fine-focus sealed tube'
_diffrn_radiation_type MoK\a
_diffrn_radiation_wavelength 0.71073
_diffrn_reflns_av_R_equivalents 0.0289
_diffrn_reflns_av_sigmaI/netI 0.0240
_diffrn_reflns_limit_h_max 23
_diffrn_reflns_limit_h_min -19
_diffrn_reflns_limit_k_max 13
_diffrn_reflns_limit_k_min -20
_diffrn_reflns_limit_l_max 47
_diffrn_reflns_limit_l_min -25
_diffrn_reflns_number 15056
_diffrn_reflns_theta_full 24.99
_diffrn_reflns_theta_max 24.99
_diffrn_reflns_theta_min 1.80
_exptl_absorpt_coefficient_mu 9.486
_exptl_absorpt_correction_T_max 1.00
_exptl_absorpt_correction_T_min 0.25
_exptl_absorpt_correction_type multi-scan
_exptl_absorpt_process_details 'CrystalClear (Rigaku Inc., 2007)'
_exptl_crystal_colour Blue
_exptl_crystal_density_diffrn 1.755
_exptl_crystal_density_method 'not measured'
_exptl_crystal_description Block
_exptl_crystal_F_000 7108
_exptl_crystal_size_max 0.20
_exptl_crystal_size_mid 0.20
_exptl_crystal_size_min 0.20
_refine_diff_density_max 3.133
_refine_diff_density_min -3.133
_refine_diff_density_rms 0.193
_refine_ls_extinction_method none
_refine_ls_goodness_of_fit_ref 1.114
_refine_ls_hydrogen_treatment constr
_refine_ls_matrix_type full
_refine_ls_number_parameters 160
_refine_ls_number_reflns 3520
_refine_ls_number_restraints 168
_refine_ls_restrained_S_all 1.356
_refine_ls_R_factor_all 0.0619
_refine_ls_R_factor_gt 0.0535
_refine_ls_shift/su_max 0.002
_refine_ls_shift/su_mean 0.000
_refine_ls_structure_factor_coef Fsqd
_refine_ls_weighting_details 'calc w=1/[\s^2^(Fo^2^)+(0.0816P)^2^+263.9269P] where P=(Fo^2^+2Fc^2^)/3'
_refine_ls_weighting_scheme calc
_refine_ls_wR_factor_gt 0.1568
_refine_ls_wR_factor_ref 0.1641
_reflns_number_gt 2877
_reflns_number_total 3520
_reflns_threshold_expression >2sigma(I)
_cod_data_source_file cg5b00857_si_002.cif
_cod_data_source_block compound1
_cod_depositor_comments
;
The following automatic conversions were performed:

'_symmetry_cell_setting' value 'Tetragonal' changed to 'tetragonal'
according to
/usr/data/users/saulius/crontab/automatic-downloads/rss-feeds/ACS/lib/dictionaries/cif_core.dic
dictionary named 'cif_core.dic' version 2.4.2 from 2011-04-26.

'_exptl_absorpt_correction_type' value 'Multi-Scan' changed to
'multi-scan' according to
/usr/data/users/saulius/crontab/automatic-downloads/rss-feeds/ACS/lib/dictionaries/cif_core.dic
dictionary named 'cif_core.dic' version 2.4.2 from 2011-04-26.

Automatic conversion script
Id: cif_fix_values 3271 2015-04-21 07:52:19Z andrius 

 Adding full bibliography for 4513638--4513639.cif.
;
_cod_original_cell_volume 15032.5(13)
_cod_original_sg_symbol_H-M I41/amd
_cod_database_code 4513638

loop_
_symmetry_equiv_pos_as_xyz
'x, y, z'
'-y+1/4, x+3/4, z+1/4'
'-x, -y+1/2, z'
'y+1/4, -x+1/4, z+3/4'
'x, -y, -z'
'-x, y+1/2, -z'
'y+1/4, x+3/4, -z+1/4'
'-y+1/4, -x+1/4, -z+3/4'
'x+1/2, y+1/2, z+1/2'
'-y+3/4, x+5/4, z+3/4'
'-x+1/2, -y+1, z+1/2'
'y+3/4, -x+3/4, z+5/4'
'x+1/2, -y+1/2, -z+1/2'
'-x+1/2, y+1, -z+1/2'
'y+3/4, x+5/4, -z+3/4'
'-y+3/4, -x+3/4, -z+5/4'
'-x, -y, -z'
'y-1/4, -x-3/4, -z-1/4'
'x, y-1/2, -z'
'-y-1/4, x-1/4, -z-3/4'
'-x, y, z'
'x, -y-1/2, z'
'-y-1/4, -x-3/4, z-1/4'
'y-1/4, x-1/4, z-3/4'
'-x+1/2, -y+1/2, -z+1/2'
'y+1/4, -x-1/4, -z+1/4'
'x+1/2, y, -z+1/2'
'-y+1/4, x+1/4, -z-1/4'
'-x+1/2, y+1/2, z+1/2'
'x+1/2, -y, z+1/2'
'-y+1/4, -x-1/4, z+1/4'
'y+1/4, x+1/4, z-1/4'

loop_
_atom_site_label
_atom_site_type_symbol
_atom_site_fract_x
_atom_site_fract_y
_atom_site_fract_z
_atom_site_U_iso_or_equiv
_atom_site_adp_type
_atom_site_occupancy
_atom_site_symmetry_multiplicity
_atom_site_calc_flag
_atom_site_refinement_flags
W1 W 0.91191(3) 0.65481(3) 0.562226(16) 0.0513(3) Uani 1 1 d U
W2 W 1.0000 0.56610(4) 0.62243(2) 0.0528(3) Uani 1 2 d SU
Cu1 Cu 0.5000 0.5000 0.5000 0.1235(18) Uani 1 4 d SU
P1 P 1.0000 0.7500 0.6250 0.0138(12) Uani 1 8 d SU
O1 O 0.8186(6) 0.5663(7) 0.4531(3) 0.090(4) Uani 1 1 d U
O2 O 1.0000 0.6414(6) 0.5408(3) 0.046(3) Uani 1 2 d SU
O3 O 0.8571(4) 0.6241(5) 0.5323(2) 0.056(2) Uani 1 1 d U
O4 O 0.9313(4) 0.5735(4) 0.5878(2) 0.047(2) Uani 1 1 d U
O5 O 1.0000 0.4783(7) 0.6294(3) 0.058(3) Uani 1 2 d SU
O6 O 1.0669(4) 0.6003(4) 0.6533(2) 0.046(2) Uani 1 1 d U
O7 O 0.9181(6) 0.7500 0.5505(3) 0.044(3) Uani 1 2 d SU
O8 O 1.0000 0.6854(5) 0.6032(3) 0.036(2) Uani 1 2 d SU
O9 O 0.5000 0.3962(14) 0.5081(7) 0.130(5) Uani 1 2 d SU
O10 O 0.5000 0.5079(17) 0.5601(7) 0.162(7) Uani 1 2 d SU
N1 N 0.8198(8) 0.5000 0.5000 0.067(5) Uani 1 2 d SU
N2 N 0.6044(10) 0.5000 0.5000 0.097(6) Uani 1 2 d SU
C1 C 0.6380(9) 0.4644(12) 0.4773(5) 0.099(6) Uani 1 1 d U
H1 H 0.6130 0.4396 0.4607 0.119 Uiso 1 1 calc R
C2 C 0.7084(9) 0.4624(11) 0.4772(6) 0.095(6) Uani 1 1 d U
H2 H 0.7319 0.4348 0.4612 0.114 Uiso 1 1 calc R
C3 C 0.7452(11) 0.5000 0.5000 0.076(6) Uani 1 2 d SU
C4 C 0.8503(8) 0.5351(9) 0.4749(4) 0.073(4) Uani 1 1 d U
C5 C 0.9627(8) 0.5692(9) 0.4502(4) 0.069(4) Uani 1 1 d U
H5 H 0.9381 0.5932 0.4333 0.083 Uiso 1 1 calc R
C6 C 0.9291(7) 0.5355(8) 0.4741(4) 0.059(4) Uani 1 1 d U
C7 C 0.9630(9) 0.5000 0.5000 0.060(5) Uani 1 2 d SU

loop_
_atom_site_aniso_label
_atom_site_aniso_U_11
_atom_site_aniso_U_22
_atom_site_aniso_U_33
_atom_site_aniso_U_23
_atom_site_aniso_U_13
_atom_site_aniso_U_12
W1 0.0290(3) 0.0521(4) 0.0729(5) -0.0106(3) -0.0014(2) -0.0020(2)
W2 0.0407(4) 0.0331(4) 0.0845(6) -0.0091(4) 0.000 0.000
Cu1 0.043(2) 0.151(3) 0.176(3) -0.035(3) 0.000 0.000
P1 0.0097(17) 0.0097(17) 0.022(3) 0.000 0.000 0.000
O1 0.053(6) 0.108(8) 0.109(7) -0.038(7) -0.010(6) 0.014(6)
O2 0.025(5) 0.051(6) 0.062(6) -0.008(5) 0.000 0.000
O3 0.031(4) 0.058(5) 0.078(6) -0.017(4) -0.003(4) 0.000(4)
O4 0.032(4) 0.038(4) 0.071(5) -0.006(4) 0.002(4) 0.000(3)
O5 0.055(7) 0.045(7) 0.075(7) -0.010(6) 0.000 0.000
O6 0.032(4) 0.025(4) 0.079(5) -0.006(4) -0.004(4) 0.004(3)
O7 0.027(5) 0.052(6) 0.055(6) 0.000 -0.002(5) 0.000
O8 0.021(5) 0.033(5) 0.053(6) -0.003(5) 0.000 0.000
O9 0.043 0.164(10) 0.184(10) -0.008(9) 0.000(10) 0.000(10)
O10 0.146(9) 0.170(9) 0.170(9) -0.003(6) 0.000 0.000
N1 0.030(7) 0.076(9) 0.096(10) -0.033(8) 0.000 0.000
N2 0.048(8) 0.119(11) 0.124(11) -0.036(10) 0.000 0.000
C1 0.045(7) 0.127(11) 0.126(10) -0.045(9) 0.003(8) -0.004(8)
C2 0.058(8) 0.111(10) 0.117(10) -0.035(9) -0.010(8) 0.003(8)
C3 0.045(9) 0.088(11) 0.096(11) -0.029(9) 0.000 0.000
C4 0.051(7) 0.081(9) 0.086(8) -0.032(7) -0.012(7) 0.015(7)
C5 0.049(7) 0.074(8) 0.085(8) -0.020(7) -0.005(7) 0.008(6)
C6 0.036(6) 0.062(7) 0.079(8) -0.027(6) -0.012(6) 0.003(5)
C7 0.025(7) 0.073(10) 0.082(10) -0.031(8) 0.000 0.000

loop_
_atom_type_symbol
_atom_type_description
_atom_type_scat_dispersion_real
_atom_type_scat_dispersion_imag
_atom_type_scat_source
C C 0.0033 0.0016 'International Tables Vol C Tables 4.2.6.8 and 6.1.1.4'
H H 0.0000 0.0000 'International Tables Vol C Tables 4.2.6.8 and 6.1.1.4'
Cu Cu 0.3201 1.2651 'International Tables Vol C Tables 4.2.6.8 and 6.1.1.4'
N N 0.0061 0.0033 'International Tables Vol C Tables 4.2.6.8 and 6.1.1.4'
O O 0.0106 0.0060 'International Tables Vol C Tables 4.2.6.8 and 6.1.1.4'
P P 0.1023 0.0942 'International Tables Vol C Tables 4.2.6.8 and 6.1.1.4'
W W -0.8490 6.8722 'International Tables Vol C Tables 4.2.6.8 and 6.1.1.4'

loop_
_geom_angle_atom_site_label_1
_geom_angle_atom_site_label_2
_geom_angle_atom_site_label_3
_geom_angle
_geom_angle_site_symmetry_1
_geom_angle_site_symmetry_3
O3 W1 O6 102.5(4) . 26_576
O3 W1 O7 101.9(5) . .
O6 W1 O7 86.4(4) 26_576 .
O3 W1 O4 102.0(4) . .
O6 W1 O4 88.6(4) 26_576 .
O7 W1 O4 156.1(4) . .
O3 W1 O2 101.2(4) . .
O6 W1 O2 156.3(4) 26_576 .
O7 W1 O2 88.1(5) . .
O4 W1 O2 87.3(5) . .
O3 W1 O8 172.3(4) . .
O6 W1 O8 83.4(3) 26_576 .
O7 W1 O8 83.4(4) . .
O4 W1 O8 72.9(3) . .
O2 W1 O8 73.1(4) . .
O5 W2 O6 103.9(4) . 21_755
O5 W2 O6 103.9(4) . .
O6 W2 O6 85.7(5) 21_755 .
O5 W2 O4 100.9(4) . .
O6 W2 O4 88.1(4) 21_755 .
O6 W2 O4 155.2(3) . .
O5 W2 O4 100.9(4) . 21_755
O6 W2 O4 155.2(3) 21_755 21_755
O6 W2 O4 88.1(4) . 21_755
O4 W2 O4 87.6(5) . 21_755
O5 W2 O8 170.9(5) . .
O6 W2 O8 82.7(3) 21_755 .
O6 W2 O8 82.7(3) . .
O4 W2 O8 72.7(3) . .
O4 W2 O8 72.7(3) 21_755 .
N2 Cu1 N2 180.000(2) 17_666 .
N2 Cu1 O9 90.000(8) 17_666 .
N2 Cu1 O9 90.000(2) . .
N2 Cu1 O9 90.000(3) 17_666 17_666
N2 Cu1 O9 90.000(7) . 17_666
O9 Cu1 O9 180.0(15) . 17_666
N2 Cu1 O10 90.000(4) 17_666 .
N2 Cu1 O10 90.000(5) . .
O9 Cu1 O10 84.6(11) . .
O9 Cu1 O10 95.4(11) 17_666 .
N2 Cu1 O10 90.000(5) 17_666 17_666
N2 Cu1 O10 90.000(4) . 17_666
O9 Cu1 O10 95.4(11) . 17_666
O9 Cu1 O10 84.6(11) 17_666 17_666
O10 Cu1 O10 180.000(3) . 17_666
O8 P1 O8 110.4(8) 20_757 26_576
O8 P1 O8 109.0(4) 20_757 .
O8 P1 O8 109.0(4) 26_576 .
O8 P1 O8 109.0(4) 20_757 3_765
O8 P1 O8 109.0(4) 26_576 3_765
O8 P1 O8 110.4(8) . 3_765
W1 O2 W1 124.7(6) 21_755 .
W1 O4 W2 125.4(4) . .
W1 O6 W2 151.8(4) 20_757 .
W1 O7 W1 150.8(7) 22_575 .
P1 O8 W2 126.9(6) . .
P1 O8 W1 125.6(3) . .
W2 O8 W1 88.9(3) . .
P1 O8 W1 125.6(3) . 21_755
W2 O8 W1 88.9(3) . 21_755
W1 O8 W1 89.0(4) . 21_755
C4 N1 C4 128.0(19) 5_566 .
C4 N1 C3 116.0(9) 5_566 .
C4 N1 C3 116.0(9) . .
C1 N2 C1 120(2) 5_566 .
C1 N2 Cu1 119.8(11) 5_566 .
C1 N2 Cu1 119.8(11) . .
N2 C1 C2 120.9(19) . .
C1 C2 C3 120.3(19) . .
C2 C3 C2 117(2) 5_566 .
C2 C3 N1 121.5(11) 5_566 .
C2 C3 N1 121.5(11) . .
O1 C4 N1 123.9(15) . .
O1 C4 C6 119.0(17) . .
N1 C4 C6 117.1(16) . .
C6 C5 C5 119.4(9) . 21_755
C5 C6 C7 122.7(14) . .
C5 C6 C4 120.6(15) . .
C7 C6 C4 116.7(15) . .
C6 C7 C6 124.3(17) 5_566 .
C6 C7 C7 117.9(9) 5_566 17_766
C6 C7 C7 117.9(9) . 17_766

loop_
_geom_bond_atom_site_label_1
_geom_bond_atom_site_label_2
_geom_bond_distance
_geom_bond_site_symmetry_2
W1 O3 1.706(9) .
W1 O6 1.904(8) 26_576
W1 O7 1.909(3) .
W1 O4 1.916(8) .
W1 O2 1.929(6) .
W1 O8 2.439(8) .
W2 O5 1.726(14) .
W2 O6 1.909(8) 21_755
W2 O6 1.909(8) .
W2 O4 1.927(8) .
W2 O4 1.927(8) 21_755
W2 O8 2.439(11) .
Cu1 N2 2.03(2) 17_666
Cu1 N2 2.03(2) .
Cu1 O9 2.04(3) .
Cu1 O9 2.04(3) 17_666
Cu1 O10 2.40(3) .
Cu1 O10 2.40(3) 17_666
P1 O8 1.526(10) 20_757
P1 O8 1.526(10) 26_576
P1 O8 1.526(10) .
P1 O8 1.526(10) 3_765
O1 C4 1.23(2) .
O2 W1 1.929(6) 21_755
O6 W1 1.904(8) 20_757
O7 W1 1.909(3) 22_575
O8 W1 2.439(8) 21_755
N1 C4 1.35(2) 5_566
N1 C4 1.35(2) .
N1 C3 1.45(3) .
N2 C1 1.31(2) 5_566
N2 C1 1.31(2) .
C1 C2 1.37(2) .
C2 C3 1.37(2) .
C3 C2 1.37(2) 5_566
C4 C6 1.53(2) .
C5 C6 1.33(2) .
C5 C5 1.45(3) 21_755
C6 C7 1.407(17) .
C7 C6 1.407(17) 5_566
C7 C7 1.43(3) 17_766

loop_
_platon_squeeze_void_nr
_platon_squeeze_void_average_x
_platon_squeeze_void_average_y
_platon_squeeze_void_average_z
_platon_squeeze_void_volume
_platon_squeeze_void_count_electrons
_platon_squeeze_void_content
1 -0.044 0.243 -0.004 8722 2357 ' '
